data_1501885
loop_
_publ_author_name
'Carvalho, Carla M. B.'
'Neves, Maria G. P. M. S.'
'Tom\'e, Augusto C'
'Paz, Filipe A Almeida'
'Silva, Artur M. S.'
'Cavaleiro, Jos\'e A S'

_publ_section_title
;
 1,3-Dioxopyrrolo[3,4-b]porphyrins: synthesis and chemistry.
;
_journal_issue 1
_journal_name_full 'Organic letters'
_journal_page_first 130
_journal_page_last 133
_journal_paper_doi 10.1021/ol102691s
_journal_volume 13
_journal_year 2011
_chemical_formula_moiety 'C51 H37 N5 Ni O2'
_chemical_formula_sum 'C51 H37 N5 Ni O2'
_chemical_formula_weight 810.55
_chemical_name_systematic
; 
 ? 
;
_space_group_IT_number 2
_symmetry_cell_setting triclinic
_symmetry_space_group_name_Hall '-P 1'
_symmetry_space_group_name_H-M 'P -1'
_atom_sites_solution_hydrogens geom
_atom_sites_solution_primary direct
_atom_sites_solution_secondary difmap
_audit_creation_date '08 June 2010'
_audit_creation_method 'SHELXL-97, manual editing plus enCIFer'
_cell_angle_alpha 101.394(2)
_cell_angle_beta 94.514(2)
_cell_angle_gamma 99.229(2)
_cell_formula_units_Z 2
_cell_length_a 11.5233(5)
_cell_length_b 12.9680(5)
_cell_length_c 13.3977(5)
_cell_measurement_reflns_used 9867
_cell_measurement_temperature 150(2)
_cell_measurement_theta_max 29.50
_cell_measurement_theta_min 3.12
_cell_volume 1924.56(13)
_computing_cell_refinement 'APEX2 '
_computing_data_collection 'APEX2 (Bruker, 2006)'
_computing_data_reduction 'SAINT+ (Bruker, 1997-2005)'
_computing_molecular_graphics 'DIAMOND (Brandenburg, 2006)'
_computing_publication_material 'SHELXTL '
_computing_structure_refinement 'SHELXTL '
_computing_structure_solution 'SHELXTL (Bruker 2001)'
_diffrn_ambient_temperature 150(2)
_diffrn_measured_fraction_theta_full 0.986
_diffrn_measured_fraction_theta_max 0.986
_diffrn_measurement_device_type 'Bruker X8 Kappa CCD APEX II'
_diffrn_measurement_method 'omega/phi scans'
_diffrn_radiation_monochromator graphite
_diffrn_radiation_source 'fine-focus sealed tube'
_diffrn_radiation_type MoK\a
_diffrn_radiation_wavelength 0.71073
_diffrn_reflns_av_R_equivalents 0.0428
_diffrn_reflns_av_sigmaI/netI 0.0431
_diffrn_reflns_limit_h_max 15
_diffrn_reflns_limit_h_min -15
_diffrn_reflns_limit_k_max 17
_diffrn_reflns_limit_k_min -17
_diffrn_reflns_limit_l_max 18
_diffrn_reflns_limit_l_min -18
_diffrn_reflns_number 75694
_diffrn_reflns_theta_full 29.13
_diffrn_reflns_theta_max 29.13
_diffrn_reflns_theta_min 3.56
_exptl_absorpt_coefficient_mu 0.555
_exptl_absorpt_correction_T_max 0.9781
_exptl_absorpt_correction_T_min 0.9067
_exptl_absorpt_correction_type multi-scan
_exptl_absorpt_process_details
;
 SADABS (Sheldrick, 1997)
;
_exptl_crystal_colour Green
_exptl_crystal_density_diffrn 1.399
_exptl_crystal_density_method 'not measured'
_exptl_crystal_description Block
_exptl_crystal_F_000 844
_exptl_crystal_size_max 0.18
_exptl_crystal_size_mid 0.12
_exptl_crystal_size_min 0.04
_refine_diff_density_max 0.394
_refine_diff_density_min -0.385
_refine_diff_density_rms 0.089
_refine_ls_extinction_method none
_refine_ls_goodness_of_fit_ref 1.065
_refine_ls_hydrogen_treatment constr
_refine_ls_matrix_type full
_refine_ls_number_parameters 572
_refine_ls_number_reflns 10222
_refine_ls_number_restraints 6
_refine_ls_restrained_S_all 1.065
_refine_ls_R_factor_all 0.0659
_refine_ls_R_factor_gt 0.0413
_refine_ls_shift/su_max 0.001
_refine_ls_shift/su_mean 0.000
_refine_ls_structure_factor_coef Fsqd
_refine_ls_weighting_details 'calc w=1/[\s^2^(Fo^2^)+(0.0668P)^2^+0.4515P] where P=(Fo^2^+2Fc^2^)/3'
_refine_ls_weighting_scheme calc
_refine_ls_wR_factor_gt 0.1086
_refine_ls_wR_factor_ref 0.1208
_reflns_number_gt 7735
_reflns_number_total 10222
_reflns_threshold_expression I>2\s(I)
_cod_data_source_file ol102691s_si_001.cif
_cod_data_source_block 8
_cod_depositor_comments
;
The following automatic conversions were performed:

'_symmetry_cell_setting' value 'Triclinic' changed to 'triclinic'
according to /home/saulius/struct/CIF-dictionaries/cif_core.dic
dictionary named 'cif_core.dic' version 2.4.1 from
2010-06-29.

'_exptl_absorpt_correction_type' value 'Multi-scan'
changed to 'multi-scan' according to
/home/saulius/struct/CIF-dictionaries/cif_core.dic dictionary named
'cif_core.dic' version 2.4.1 from 2010-06-29.

Automatic conversion script
Id: cif_fix_values 1715 2011-07-08 13:25:40Z adriana 
;
_cod_database_code 1501885

loop_
_symmetry_equiv_pos_as_xyz
'x, y, z'
'-x, -y, -z'

loop_
_atom_site_label
_atom_site_type_symbol
_atom_site_fract_x
_atom_site_fract_y
_atom_site_fract_z
_atom_site_U_iso_or_equiv
_atom_site_adp_type
_atom_site_occupancy
_atom_site_symmetry_multiplicity
_atom_site_calc_flag
_atom_site_refinement_flags
_atom_site_disorder_assembly
_atom_site_disorder_group
Ni1 Ni 0.374895(19) 0.189426(17) 0.289756(16) 0.01659(8) Uani 1 1 d . . .
N1 N 0.08812(15) -0.06511(13) -0.12532(12) 0.0279(4) Uani 1 1 d . A .
N2 N 0.30963(13) 0.11736(12) 0.15163(11) 0.0187(3) Uani 1 1 d . A .
N3 N 0.28844(13) 0.30323(12) 0.28154(11) 0.0182(3) Uani 1 1 d . A .
N4 N 0.42771(13) 0.25377(12) 0.43163(11) 0.0185(3) Uani 1 1 d . A .
N5 N 0.47260(13) 0.08330(12) 0.29447(11) 0.0195(3) Uani 1 1 d . A .
O1 O 0.17248(13) -0.20356(11) -0.08506(11) 0.0322(3) Uani 1 1 d . . .
O2 O 0.03230(14) 0.09769(12) -0.12393(12) 0.0387(4) Uani 1 1 d . . .
C1 C -0.1442(12) -0.1707(13) -0.5856(6) 0.036(2) Uani 0.50 1 d PD A 1
H1A H -0.1351 -0.2458 -0.6014 0.054 Uiso 0.50 1 calc PR A 1
H1B H -0.1326 -0.1398 -0.6460 0.054 Uiso 0.50 1 calc PR A 1
H1C H -0.2238 -0.1660 -0.5664 0.054 Uiso 0.50 1 calc PR A 1
C2 C -0.0525(4) -0.1091(3) -0.4968(3) 0.0285(9) Uani 0.50 1 d PD A 1
H2A H -0.0643 -0.0340 -0.4792 0.034 Uiso 0.50 1 calc PR A 1
H2B H 0.0276 -0.1088 -0.5187 0.034 Uiso 0.50 1 calc PR A 1
C3 C -0.0597(5) -0.1569(4) -0.4015(3) 0.0253(8) Uani 0.50 1 d PD A 1
H3A H -0.1389 -0.1547 -0.3781 0.030 Uiso 0.50 1 calc PR A 1
H3B H -0.0509 -0.2328 -0.4197 0.030 Uiso 0.50 1 calc PR A 1
C4 C 0.0337(5) -0.0985(7) -0.3146(5) 0.0303(15) Uani 0.50 1 d PD A 1
H4A H 0.1113 -0.1168 -0.3308 0.036 Uiso 0.50 1 calc PR A 1
H4B H 0.0393 -0.0205 -0.3088 0.036 Uiso 0.50 1 calc PR A 1
C1' C -0.1499(13) -0.1705(14) -0.5548(6) 0.039(2) Uani 0.50 1 d PD A 2
H1'1 H -0.1011 -0.1273 -0.5936 0.059 Uiso 0.50 1 calc PR A 2
H1'2 H -0.2321 -0.1604 -0.5648 0.059 Uiso 0.50 1 calc PR A 2
H1'3 H -0.1459 -0.2461 -0.5789 0.059 Uiso 0.50 1 calc PR A 2
C2' C -0.1038(4) -0.1356(4) -0.4408(4) 0.0301(9) Uani 0.50 1 d PD A 2
H2'1 H -0.0946 -0.0568 -0.4203 0.036 Uiso 0.50 1 calc PR A 2
H2'2 H -0.1637 -0.1669 -0.4009 0.036 Uiso 0.50 1 calc PR A 2
C3' C 0.0126(5) -0.1678(4) -0.4131(3) 0.0352(10) Uani 0.50 1 d PD A 2
H3'1 H -0.0021 -0.2453 -0.4138 0.042 Uiso 0.50 1 calc PR A 2
H3'2 H 0.0647 -0.1564 -0.4667 0.042 Uiso 0.50 1 calc PR A 2
C4' C 0.0772(5) -0.1091(6) -0.3107(5) 0.0281(13) Uani 0.50 1 d PD A 2
H4'1 H 0.0943 -0.0318 -0.3107 0.034 Uiso 0.50 1 calc PR A 2
H4'2 H 0.1540 -0.1331 -0.3021 0.034 Uiso 0.50 1 calc PR A 2
C5 C 0.00903(18) -0.12466(16) -0.21632(15) 0.0277(4) Uani 1 1 d . . .
H5A H 0.0103 -0.2017 -0.2217 0.033 Uiso 1 1 calc R A 1
H5B H -0.0725 -0.1138 -0.2052 0.033 Uiso 1 1 calc R A 1
C6 C 0.09553(18) 0.04479(16) -0.08913(14) 0.0268(4) Uani 1 1 d . . .
C7 C 0.19000(17) 0.07272(15) -0.00062(14) 0.0229(4) Uani 1 1 d . A .
C8 C 0.22872(17) -0.01751(15) 0.01381(14) 0.0223(4) Uani 1 1 d . . .
C9 C 0.16574(17) -0.11023(15) -0.06761(14) 0.0248(4) Uani 1 1 d . A .
C10 C 0.24145(16) 0.15750(14) 0.08323(13) 0.0201(4) Uani 1 1 d . . .
C11 C 0.22412(16) 0.26327(15) 0.09676(14) 0.0214(4) Uani 1 1 d . A .
C12 C 0.24559(16) 0.33114(14) 0.19266(14) 0.0202(4) Uani 1 1 d . . .
C13 C 0.20938(18) 0.43367(15) 0.21672(14) 0.0247(4) Uani 1 1 d . A .
H13 H 0.1821 0.4725 0.1692 0.030 Uiso 1 1 calc R . .
C14 C 0.22171(17) 0.46376(15) 0.31961(14) 0.0239(4) Uani 1 1 d . . .
H14 H 0.2010 0.5264 0.3584 0.029 Uiso 1 1 calc R A .
C15 C 0.27177(15) 0.38403(14) 0.36001(13) 0.0188(3) Uani 1 1 d . A .
C16 C 0.30467(15) 0.39240(14) 0.46383(13) 0.0188(4) Uani 1 1 d . . .
C17 C 0.38036(16) 0.32961(15) 0.49606(13) 0.0198(4) Uani 1 1 d . A .
C18 C 0.43429(17) 0.34507(16) 0.59977(14) 0.0251(4) Uani 1 1 d . . .
H18 H 0.4134 0.3891 0.6587 0.030 Uiso 1 1 calc R A .
C19 C 0.51967(18) 0.28558(16) 0.59768(14) 0.0273(4) Uani 1 1 d . A .
H19 H 0.5724 0.2816 0.6544 0.033 Uiso 1 1 calc R . .
C20 C 0.51626(16) 0.22883(15) 0.49299(14) 0.0222(4) Uani 1 1 d . . .
C21 C 0.59098(17) 0.15865(15) 0.46108(14) 0.0227(4) Uani 1 1 d . A .
C22 C 0.56763(17) 0.08788(15) 0.36636(14) 0.0226(4) Uani 1 1 d . . .
C23 C 0.62798(17) -0.00006(16) 0.33639(15) 0.0267(4) Uani 1 1 d . A .
H23 H 0.6981 -0.0122 0.3709 0.032 Uiso 1 1 calc R . .
C24 C 0.56600(18) -0.06211(16) 0.24986(15) 0.0277(4) Uani 1 1 d . . .
H24 H 0.5830 -0.1275 0.2132 0.033 Uiso 1 1 calc R A .
C25 C 0.46937(16) -0.01105(15) 0.22330(14) 0.0217(4) Uani 1 1 d . A .
C26 C 0.38599(16) -0.05137(14) 0.13872(14) 0.0206(4) Uani 1 1 d . . .
C27 C 0.30801(16) 0.01024(14) 0.10627(13) 0.0199(4) Uani 1 1 d . A .
C28 C 0.18087(19) 0.30375(15) 0.00624(14) 0.0271(4) Uani 1 1 d . . .
C29 C 0.2536(2) 0.3093(2) -0.07083(16) 0.0415(6) Uani 1 1 d . A .
H29 H 0.3261 0.2835 -0.0675 0.050 Uiso 1 1 calc R . .
C30 C 0.2196(3) 0.3531(3) -0.1534(2) 0.0656(10) Uani 1 1 d . . .
H30 H 0.2694 0.3570 -0.2063 0.079 Uiso 1 1 calc R A .
C31 C 0.1157(3) 0.3903(2) -0.1586(2) 0.0661(10) Uani 1 1 d . A .
H31 H 0.0946 0.4222 -0.2139 0.079 Uiso 1 1 calc R . .
C32 C 0.0407(3) 0.38170(19) -0.0836(2) 0.0562(8) Uani 1 1 d . . .
H32 H -0.0328 0.4057 -0.0887 0.067 Uiso 1 1 calc R A .
C33 C 0.0726(2) 0.33796(17) -0.00075(17) 0.0368(5) Uani 1 1 d . A .
H33 H 0.0210 0.3315 0.0505 0.044 Uiso 1 1 calc R . .
C34 C 0.26627(16) 0.47656(15) 0.54083(13) 0.0203(4) Uani 1 1 d . A .
C35 C 0.14715(17) 0.47126(16) 0.55533(15) 0.0255(4) Uani 1 1 d . . .
H35 H 0.0895 0.4152 0.5142 0.031 Uiso 1 1 calc R A .
C36 C 0.11213(19) 0.54779(17) 0.62996(16) 0.0298(4) Uani 1 1 d . A .
H36 H 0.0308 0.5433 0.6397 0.036 Uiso 1 1 calc R . .
C37 C 0.1949(2) 0.62997(17) 0.68968(15) 0.0329(5) Uani 1 1 d . . .
H37 H 0.1710 0.6810 0.7415 0.040 Uiso 1 1 calc R A .
C38 C 0.3129(2) 0.63770(16) 0.67384(16) 0.0322(5) Uani 1 1 d . A .
H38 H 0.3697 0.6954 0.7135 0.039 Uiso 1 1 calc R . .
C39 C 0.34871(18) 0.56120(16) 0.59983(15) 0.0270(4) Uani 1 1 d . . .
H39 H 0.4300 0.5669 0.5896 0.032 Uiso 1 1 calc R A .
C40 C 0.69455(17) 0.15880(15) 0.53594(14) 0.0239(4) Uani 1 1 d . . .
C41 C 0.7813(2) 0.25054(17) 0.56361(17) 0.0347(5) Uani 1 1 d . A .
H41 H 0.7792 0.3072 0.5285 0.042 Uiso 1 1 calc R . .
C42 C 0.8710(2) 0.25965(18) 0.64230(17) 0.0363(5) Uani 1 1 d . . .
H42 H 0.9294 0.3228 0.6612 0.044 Uiso 1 1 calc R A .
C43 C 0.87545(19) 0.17736(19) 0.69312(16) 0.0336(5) Uani 1 1 d . A .
H43 H 0.9362 0.1840 0.7474 0.040 Uiso 1 1 calc R . .
C44 C 0.79131(19) 0.08576(19) 0.66466(16) 0.0327(5) Uani 1 1 d . . .
H44 H 0.7950 0.0286 0.6989 0.039 Uiso 1 1 calc R A .
C45 C 0.70064(18) 0.07574(17) 0.58615(15) 0.0281(4) Uani 1 1 d . A .
H45 H 0.6431 0.0120 0.5671 0.034 Uiso 1 1 calc R . .
C46 C 0.38866(17) -0.16081(15) 0.07731(14) 0.0221(4) Uani 1 1 d . A .
C47 C 0.44807(18) -0.17318(16) -0.00911(15) 0.0272(4) Uani 1 1 d . . .
H47 H 0.4845 -0.1119 -0.0313 0.033 Uiso 1 1 calc R A .
C48 C 0.45462(19) -0.27446(17) -0.06342(16) 0.0316(5) Uani 1 1 d . A .
H48 H 0.4964 -0.2821 -0.1221 0.038 Uiso 1 1 calc R . .
C49 C 0.4013(2) -0.36358(18) -0.03306(19) 0.0416(6) Uani 1 1 d . . .
H49 H 0.4048 -0.4329 -0.0711 0.050 Uiso 1 1 calc R A .
C50 C 0.3425(3) -0.35192(19) 0.0531(2) 0.0560(8) Uani 1 1 d . A .
H50 H 0.3058 -0.4135 0.0746 0.067 Uiso 1 1 calc R . .
C51 C 0.3367(2) -0.25038(17) 0.10887(18) 0.0421(6) Uani 1 1 d . . .
H51 H 0.2969 -0.2430 0.1686 0.050 Uiso 1 1 calc R A .

loop_
_atom_site_aniso_label
_atom_site_aniso_U_11
_atom_site_aniso_U_22
_atom_site_aniso_U_33
_atom_site_aniso_U_23
_atom_site_aniso_U_13
_atom_site_aniso_U_12
Ni1 0.01980(13) 0.01534(12) 0.01342(12) 0.00072(8) -0.00017(8) 0.00354(9)
N1 0.0339(9) 0.0225(8) 0.0223(8) -0.0017(7) -0.0069(7) 0.0035(7)
N2 0.0220(8) 0.0167(7) 0.0166(7) 0.0021(6) 0.0010(6) 0.0038(6)
N3 0.0207(7) 0.0171(7) 0.0150(7) 0.0008(6) -0.0005(6) 0.0022(6)
N4 0.0190(7) 0.0186(7) 0.0174(7) 0.0023(6) 0.0008(6) 0.0043(6)
N5 0.0214(7) 0.0185(8) 0.0174(7) 0.0010(6) -0.0005(6) 0.0045(6)
O1 0.0398(8) 0.0212(7) 0.0299(8) -0.0043(6) -0.0053(6) 0.0055(6)
O2 0.0478(9) 0.0307(8) 0.0331(8) -0.0011(7) -0.0145(7) 0.0129(7)
C1 0.041(4) 0.033(3) 0.030(4) 0.002(4) -0.004(4) 0.001(2)
C2 0.038(2) 0.025(2) 0.0212(19) 0.0021(16) 0.0073(18) 0.0029(17)
C3 0.026(2) 0.024(2) 0.021(2) 0.0011(17) -0.0009(19) -0.0010(19)
C4 0.028(4) 0.037(3) 0.024(2) 0.005(2) 0.003(3) 0.001(3)
C1' 0.042(4) 0.042(4) 0.034(5) 0.010(5) -0.001(4) 0.008(3)
C2' 0.032(2) 0.026(2) 0.031(2) 0.0047(19) 0.003(2) 0.0035(19)
C3' 0.041(3) 0.033(2) 0.030(2) 0.0019(18) -0.002(2) 0.009(2)
C4' 0.029(4) 0.026(3) 0.026(3) 0.0003(18) 0.003(3) 0.001(3)
C5 0.0291(10) 0.0262(10) 0.0230(10) -0.0008(8) -0.0032(8) 0.0014(8)
C6 0.0327(11) 0.0259(10) 0.0193(9) 0.0009(8) -0.0026(8) 0.0053(8)
C7 0.0282(10) 0.0220(9) 0.0170(9) 0.0013(7) -0.0013(7) 0.0057(8)
C8 0.0266(9) 0.0206(9) 0.0175(9) 0.0010(7) -0.0007(7) 0.0034(7)
C9 0.0280(10) 0.0236(10) 0.0200(9) -0.0004(7) 0.0006(8) 0.0035(8)
C10 0.0248(9) 0.0203(9) 0.0142(8) 0.0019(7) 0.0013(7) 0.0037(7)
C11 0.0249(9) 0.0212(9) 0.0174(9) 0.0039(7) 0.0004(7) 0.0037(7)
C12 0.0241(9) 0.0173(9) 0.0186(9) 0.0032(7) 0.0009(7) 0.0035(7)
C13 0.0349(11) 0.0182(9) 0.0212(9) 0.0049(7) -0.0003(8) 0.0065(8)
C14 0.0301(10) 0.0179(9) 0.0223(9) 0.0006(7) -0.0008(8) 0.0073(8)
C15 0.0201(9) 0.0166(8) 0.0181(8) 0.0011(7) 0.0014(7) 0.0023(7)
C16 0.0192(8) 0.0182(9) 0.0168(8) 0.0002(7) 0.0019(7) 0.0016(7)
C17 0.0210(9) 0.0210(9) 0.0159(8) 0.0010(7) 0.0017(7) 0.0030(7)
C18 0.0293(10) 0.0290(10) 0.0159(9) 0.0003(7) 0.0011(7) 0.0084(8)
C19 0.0311(10) 0.0314(11) 0.0174(9) 0.0003(8) -0.0048(8) 0.0093(9)
C20 0.0235(9) 0.0220(9) 0.0190(9) 0.0017(7) -0.0029(7) 0.0038(7)
C21 0.0242(9) 0.0217(9) 0.0213(9) 0.0035(7) -0.0021(7) 0.0049(7)
C22 0.0231(9) 0.0207(9) 0.0237(9) 0.0033(7) 0.0000(7) 0.0058(7)
C23 0.0253(10) 0.0264(10) 0.0270(10) 0.0003(8) -0.0029(8) 0.0105(8)
C24 0.0330(11) 0.0221(10) 0.0275(10) -0.0005(8) 0.0015(8) 0.0119(8)
C25 0.0242(9) 0.0194(9) 0.0210(9) 0.0025(7) 0.0027(7) 0.0050(7)
C26 0.0259(9) 0.0175(9) 0.0177(9) 0.0015(7) 0.0052(7) 0.0030(7)
C27 0.0240(9) 0.0191(9) 0.0154(8) 0.0015(7) 0.0022(7) 0.0025(7)
C28 0.0406(11) 0.0190(9) 0.0181(9) 0.0025(7) -0.0059(8) 0.0008(8)
C29 0.0493(14) 0.0471(14) 0.0229(11) 0.0106(10) -0.0024(10) -0.0078(11)
C30 0.082(2) 0.074(2) 0.0279(13) 0.0253(14) -0.0132(13) -0.0308(17)
C31 0.101(3) 0.0449(16) 0.0398(15) 0.0235(13) -0.0384(16) -0.0188(16)
C32 0.082(2) 0.0275(12) 0.0505(16) 0.0013(11) -0.0372(15) 0.0140(13)
C33 0.0494(14) 0.0262(11) 0.0312(11) 0.0011(9) -0.0123(10) 0.0108(10)
C34 0.0247(9) 0.0206(9) 0.0150(8) 0.0013(7) 0.0012(7) 0.0061(7)
C35 0.0251(10) 0.0258(10) 0.0245(10) 0.0020(8) 0.0015(8) 0.0055(8)
C36 0.0304(11) 0.0333(11) 0.0293(10) 0.0065(9) 0.0084(9) 0.0139(9)
C37 0.0522(14) 0.0269(11) 0.0210(10) -0.0011(8) 0.0066(9) 0.0175(10)
C38 0.0444(13) 0.0222(10) 0.0242(10) -0.0050(8) -0.0021(9) 0.0045(9)
C39 0.0281(10) 0.0243(10) 0.0253(10) -0.0003(8) 0.0016(8) 0.0029(8)
C40 0.0237(9) 0.0254(10) 0.0215(9) -0.0004(7) -0.0031(7) 0.0102(8)
C41 0.0397(12) 0.0234(10) 0.0369(12) 0.0015(9) -0.0142(10) 0.0082(9)
C42 0.0337(11) 0.0319(12) 0.0368(12) -0.0025(9) -0.0135(9) 0.0075(9)
C43 0.0301(11) 0.0486(13) 0.0228(10) 0.0034(9) -0.0037(8) 0.0176(10)
C44 0.0335(11) 0.0459(13) 0.0252(10) 0.0165(10) 0.0053(9) 0.0146(10)
C45 0.0264(10) 0.0342(11) 0.0256(10) 0.0083(8) 0.0043(8) 0.0080(8)
C46 0.0264(9) 0.0186(9) 0.0199(9) -0.0001(7) 0.0008(7) 0.0058(7)
C47 0.0308(10) 0.0228(10) 0.0261(10) 0.0020(8) 0.0044(8) 0.0023(8)
C48 0.0330(11) 0.0320(11) 0.0262(10) -0.0050(9) 0.0073(9) 0.0066(9)
C49 0.0541(15) 0.0206(11) 0.0450(14) -0.0073(9) 0.0104(11) 0.0069(10)
C50 0.087(2) 0.0196(11) 0.0635(18) 0.0062(11) 0.0386(16) 0.0039(12)
C51 0.0648(16) 0.0245(11) 0.0393(13) 0.0053(10) 0.0255(12) 0.0073(11)

loop_
_atom_type_symbol
_atom_type_description
_atom_type_scat_dispersion_real
_atom_type_scat_dispersion_imag
_atom_type_scat_source
C C 0.0033 0.0016 'International Tables Vol C Tables 4.2.6.8 and 6.1.1.4'
H H 0.0000 0.0000 'International Tables Vol C Tables 4.2.6.8 and 6.1.1.4'
N N 0.0061 0.0033 'International Tables Vol C Tables 4.2.6.8 and 6.1.1.4'
Ni Ni 0.3393 1.1124 'International Tables Vol C Tables 4.2.6.8 and 6.1.1.4'
O O 0.0106 0.0060 'International Tables Vol C Tables 4.2.6.8 and 6.1.1.4'

loop_
_geom_angle_atom_site_label_1
_geom_angle_atom_site_label_2
_geom_angle_atom_site_label_3
_geom_angle
N5 Ni1 N3 175.05(6)
N5 Ni1 N4 90.38(6)
N3 Ni1 N4 89.64(6)
N5 Ni1 N2 89.98(6)
N3 Ni1 N2 90.46(6)
N4 Ni1 N2 174.72(6)
C6 N1 C9 113.37(16)
C6 N1 C5 122.22(16)
C9 N1 C5 124.39(16)
C10 N2 C27 106.51(14)
C10 N2 Ni1 126.47(12)
C27 N2 Ni1 126.50(12)
C15 N3 C12 104.82(14)
C15 N3 Ni1 127.96(12)
C12 N3 Ni1 126.51(12)
C20 N4 C17 104.96(14)
C20 N4 Ni1 127.13(12)
C17 N4 Ni1 127.78(12)
C22 N5 C25 104.69(14)
C22 N5 Ni1 127.32(12)
C25 N5 Ni1 127.85(12)
C1 C2 C3 112.6(6)
C1 C2 H2A 109.1
C3 C2 H2A 109.1
C1 C2 H2B 109.1
C3 C2 H2B 109.1
H2A C2 H2B 107.8
C4 C3 C2 112.8(5)
C4 C3 H3A 109.0
C2 C3 H3A 109.0
C4 C3 H3B 109.0
C2 C3 H3B 109.0
H3A C3 H3B 107.8
C5 C4 C3 112.9(5)
C5 C4 H4A 109.0
C3 C4 H4A 109.0
C5 C4 H4B 109.0
C3 C4 H4B 109.0
H4A C4 H4B 107.8
C2' C1' H1'1 109.5
C2' C1' H1'2 109.5
H1'1 C1' H1'2 109.5
C2' C1' H1'3 109.5
H1'1 C1' H1'3 109.5
H1'2 C1' H1'3 109.5
C3' C2' C1' 114.2(7)
C3' C2' H2'1 108.7
C1' C2' H2'1 108.7
C3' C2' H2'2 108.7
C1' C2' H2'2 108.7
H2'1 C2' H2'2 107.6
C4' C3' C2' 115.3(4)
C4' C3' H3'1 108.5
C2' C3' H3'1 108.5
C4' C3' H3'2 108.5
C2' C3' H3'2 108.5
H3'1 C3' H3'2 107.5
C3' C4' C5 114.8(5)
C3' C4' H4'1 108.6
C5 C4' H4'1 108.6
C3' C4' H4'2 108.6
C5 C4' H4'2 108.6
H4'1 C4' H4'2 107.5
C4 C5 N1 117.4(3)
N1 C5 C4' 106.1(3)
C4 C5 H5A 108.0
N1 C5 H5A 108.0
C4' C5 H5A 97.9
C4 C5 H5B 108.0
N1 C5 H5B 108.0
C4' C5 H5B 128.1
H5A C5 H5B 107.2
O2 C6 N1 124.03(18)
O2 C6 C7 131.67(18)
N1 C6 C7 104.23(16)
C8 C7 C10 108.18(16)
C8 C7 C6 109.35(16)
C10 C7 C6 141.55(17)
C7 C8 C27 107.59(16)
C7 C8 C9 109.08(16)
C27 C8 C9 143.06(17)
O1 C9 N1 124.06(18)
O1 C9 C8 132.02(18)
N1 C9 C8 103.91(15)
N2 C10 C11 125.25(16)
N2 C10 C7 108.83(15)
C11 C10 C7 125.89(17)
C12 C11 C10 121.17(16)
C12 C11 C28 119.44(16)
C10 C11 C28 119.38(16)
C11 C12 N3 124.51(16)
C11 C12 C13 124.46(17)
N3 C12 C13 110.37(15)
C14 C13 C12 106.61(16)
C14 C13 H13 126.7
C12 C13 H13 126.7
C13 C14 C15 107.58(16)
C13 C14 H14 126.2
C15 C14 H14 126.2
N3 C15 C16 125.81(16)
N3 C15 C14 110.44(15)
C16 C15 C14 123.64(16)
C17 C16 C15 120.70(16)
C17 C16 C34 119.62(16)
C15 C16 C34 119.47(16)
C16 C17 N4 124.92(16)
C16 C17 C18 124.25(17)
N4 C17 C18 110.25(15)
C19 C18 C17 107.14(16)
C19 C18 H18 126.4
C17 C18 H18 126.4
C18 C19 C20 107.11(17)
C18 C19 H19 126.4
C20 C19 H19 126.4
N4 C20 C21 125.82(17)
N4 C20 C19 110.33(16)
C21 C20 C19 123.85(17)
C20 C21 C22 121.56(17)
C20 C21 C40 116.54(16)
C22 C21 C40 121.83(17)
N5 C22 C21 124.40(17)
N5 C22 C23 110.72(16)
C21 C22 C23 124.28(17)
C24 C23 C22 106.85(16)
C24 C23 H23 126.6
C22 C23 H23 126.6
C23 C24 C25 107.41(17)
C23 C24 H24 126.3
C25 C24 H24 126.3
C26 C25 N5 125.55(16)
C26 C25 C24 124.25(17)
N5 C25 C24 110.19(16)
C25 C26 C27 121.50(17)
C25 C26 C46 117.77(16)
C27 C26 C46 120.54(16)
C26 C27 N2 124.15(16)
C26 C27 C8 126.49(17)
N2 C27 C8 108.59(15)
C29 C28 C33 120.0(2)
C29 C28 C11 117.96(19)
C33 C28 C11 121.97(19)
C28 C29 C30 119.6(3)
C28 C29 H29 120.2
C30 C29 H29 120.2
C31 C30 C29 120.6(3)
C31 C30 H30 119.7
C29 C30 H30 119.7
C30 C31 C32 120.1(2)
C30 C31 H31 119.9
C32 C31 H31 119.9
C31 C32 C33 120.3(3)
C31 C32 H32 119.9
C33 C32 H32 119.9
C28 C33 C32 119.4(3)
C28 C33 H33 120.3
C32 C33 H33 120.3
C39 C34 C35 118.79(17)
C39 C34 C16 120.68(17)
C35 C34 C16 120.54(16)
C34 C35 C36 120.37(18)
C34 C35 H35 119.8
C36 C35 H35 119.8
C37 C36 C35 120.35(19)
C37 C36 H36 119.8
C35 C36 H36 119.8
C36 C37 C38 119.70(18)
C36 C37 H37 120.1
C38 C37 H37 120.1
C37 C38 C39 120.30(19)
C37 C38 H38 119.9
C39 C38 H38 119.9
C34 C39 C38 120.45(19)
C34 C39 H39 119.8
C38 C39 H39 119.8
C45 C40 C41 119.04(18)
C45 C40 C21 122.25(18)
C41 C40 C21 118.36(17)
C42 C41 C40 120.4(2)
C42 C41 H41 119.8
C40 C41 H41 119.8
C43 C42 C41 120.3(2)
C43 C42 H42 119.9
C41 C42 H42 119.9
C44 C43 C42 119.52(19)
C44 C43 H43 120.2
C42 C43 H43 120.2
C43 C44 C45 120.8(2)
C43 C44 H44 119.6
C45 C44 H44 119.6
C40 C45 C44 120.0(2)
C40 C45 H45 120.0
C44 C45 H45 120.0
C51 C46 C47 119.17(18)
C51 C46 C26 120.28(17)
C47 C46 C26 120.48(17)
C46 C47 C48 120.43(19)
C46 C47 H47 119.8
C48 C47 H47 119.8
C49 C48 C47 120.4(2)
C49 C48 H48 119.8
C47 C48 H48 119.8
C48 C49 C50 119.5(2)
C48 C49 H49 120.3
C50 C49 H49 120.3
C49 C50 C51 120.5(2)
C49 C50 H50 119.8
C51 C50 H50 119.8
C46 C51 C50 120.0(2)
C46 C51 H51 120.0
C50 C51 H51 120.0

loop_
_geom_bond_atom_site_label_1
_geom_bond_atom_site_label_2
_geom_bond_distance
Ni1 N5 1.9199(15)
Ni1 N3 1.9239(15)
Ni1 N4 1.9256(15)
Ni1 N2 1.9328(14)
N1 C6 1.398(3)
N1 C9 1.406(2)
N1 C5 1.463(2)
N2 C10 1.391(2)
N2 C27 1.399(2)
N3 C15 1.379(2)
N3 C12 1.388(2)
N4 C20 1.379(2)
N4 C17 1.386(2)
N5 C22 1.386(2)
N5 C25 1.388(2)
O1 C9 1.203(2)
O2 C6 1.205(2)
C1 C2 1.525(8)
C1 H1A 0.9800
C1 H1B 0.9800
C1 H1C 0.9800
C2 C3 1.527(5)
C2 H2A 0.9900
C2 H2B 0.9900
C3 C4 1.510(6)
C3 H3A 0.9900
C3 H3B 0.9900
C4 C5 1.461(8)
C4 H4A 0.9900
C4 H4B 0.9900
C1' C2' 1.530(7)
C1' H1'1 0.9800
C1' H1'2 0.9800
C1' H1'3 0.9800
C2' C3' 1.508(5)
C2' H2'1 0.9900
C2' H2'2 0.9900
C3' C4' 1.503(7)
C3' H3'1 0.9900
C3' H3'2 0.9900
C4' C5 1.570(8)
C4' H4'1 0.9900
C4' H4'2 0.9900
C5 H5A 0.9900
C5 H5B 0.9900
C6 C7 1.491(3)
C7 C8 1.360(3)
C7 C10 1.421(2)
C8 C27 1.428(2)
C8 C9 1.497(3)
C10 C11 1.396(3)
C11 C12 1.386(3)
C11 C28 1.495(3)
C12 C13 1.441(2)
C13 C14 1.346(3)
C13 H13 0.9500
C14 C15 1.435(2)
C14 H14 0.9500
C15 C16 1.391(2)
C16 C17 1.385(2)
C16 C34 1.494(2)
C17 C18 1.439(2)
C18 C19 1.343(3)
C18 H18 0.9500
C19 C20 1.444(3)
C19 H19 0.9500
C20 C21 1.381(3)
C21 C22 1.390(3)
C21 C40 1.497(2)
C22 C23 1.436(3)
C23 C24 1.348(3)
C23 H23 0.9500
C24 C25 1.440(3)
C24 H24 0.9500
C25 C26 1.383(3)
C26 C27 1.393(3)
C26 C46 1.500(2)
C28 C29 1.386(3)
C28 C33 1.392(3)
C29 C30 1.397(3)
C29 H29 0.9500
C30 C31 1.363(5)
C30 H30 0.9500
C31 C32 1.386(5)
C31 H31 0.9500
C32 C33 1.393(3)
C32 H32 0.9500
C33 H33 0.9500
C34 C39 1.392(3)
C34 C35 1.394(3)
C35 C36 1.395(3)
C35 H35 0.9500
C36 C37 1.380(3)
C36 H36 0.9500
C37 C38 1.383(3)
C37 H37 0.9500
C38 C39 1.395(3)
C38 H38 0.9500
C39 H39 0.9500
C40 C45 1.386(3)
C40 C41 1.392(3)
C41 C42 1.390(3)
C41 H41 0.9500
C42 C43 1.380(3)
C42 H42 0.9500
C43 C44 1.375(3)
C43 H43 0.9500
C44 C45 1.394(3)
C44 H44 0.9500
C45 H45 0.9500
C46 C51 1.377(3)
C46 C47 1.386(3)
C47 C48 1.387(3)
C47 H47 0.9500
C48 C49 1.370(3)
C48 H48 0.9500
C49 C50 1.378(3)
C49 H49 0.9500
C50 C51 1.395(3)
C50 H50 0.9500
C51 H51 0.9500

loop_
_geom_torsion_atom_site_label_1
_geom_torsion_atom_site_label_2
_geom_torsion_atom_site_label_3
_geom_torsion_atom_site_label_4
_geom_torsion
N5 Ni1 N2 C10 -167.62(15)
N3 Ni1 N2 C10 7.44(15)
N5 Ni1 N2 C27 21.76(15)
N3 Ni1 N2 C27 -163.18(15)
N4 Ni1 N3 C15 -6.32(15)
N2 Ni1 N3 C15 168.40(15)
N4 Ni1 N3 C12 162.55(15)
N2 Ni1 N3 C12 -22.74(15)
N5 Ni1 N4 C20 7.92(16)
N3 Ni1 N4 C20 -167.12(16)
N5 Ni1 N4 C17 -167.35(15)
N3 Ni1 N4 C17 17.61(15)
N4 Ni1 N5 C22 -18.37(16)
N2 Ni1 N5 C22 166.90(16)
N4 Ni1 N5 C25 166.61(16)
N2 Ni1 N5 C25 -8.12(16)
C1 C2 C3 C4 177.9(9)
C2 C3 C4 C5 164.9(4)
C1' C2' C3' C4' 162.9(8)
C2' C3' C4' C5 61.6(7)
C3 C4 C5 N1 -174.4(4)
C3 C4 C5 C4' 125.8(18)
C6 N1 C5 C4 65.5(4)
C9 N1 C5 C4 -112.6(4)
C6 N1 C5 C4' 83.6(3)
C9 N1 C5 C4' -94.5(3)
C3' C4' C5 C4 -55.1(13)
C3' C4' C5 N1 177.9(4)
C9 N1 C6 O2 -175.7(2)
C5 N1 C6 O2 6.0(3)
C9 N1 C6 C7 1.5(2)
C5 N1 C6 C7 -176.82(17)
O2 C6 C7 C8 174.4(2)
N1 C6 C7 C8 -2.5(2)
O2 C6 C7 C10 7.5(4)
N1 C6 C7 C10 -169.4(2)
C10 C7 C8 C27 -1.5(2)
C6 C7 C8 C27 -172.97(16)
C10 C7 C8 C9 174.03(16)
C6 C7 C8 C9 2.5(2)
C6 N1 C9 O1 179.2(2)
C5 N1 C9 O1 -2.6(3)
C6 N1 C9 C8 -0.1(2)
C5 N1 C9 C8 178.22(18)
C7 C8 C9 O1 179.3(2)
C27 C8 C9 O1 -7.8(4)
C7 C8 C9 N1 -1.6(2)
C27 C8 C9 N1 171.3(3)
C27 N2 C10 C11 -177.04(18)
Ni1 N2 C10 C11 10.8(3)
C27 N2 C10 C7 4.7(2)
Ni1 N2 C10 C7 -167.50(12)
C8 C7 C10 N2 -2.0(2)
C6 C7 C10 N2 165.0(2)
C8 C7 C10 C11 179.72(19)
C6 C7 C10 C11 -13.3(4)
N2 C10 C11 C12 -18.8(3)
C7 C10 C11 C12 159.23(19)
N2 C10 C11 C28 161.61(18)
C7 C10 C11 C28 -20.4(3)
C10 C11 C12 N3 2.0(3)
C28 C11 C12 N3 -178.40(17)
C10 C11 C12 C13 -167.75(18)
C28 C11 C12 C13 11.8(3)
C15 N3 C12 C11 -167.24(18)
Ni1 N3 C12 C11 21.8(3)
C15 N3 C12 C13 3.8(2)
Ni1 N3 C12 C13 -167.18(13)
C11 C12 C13 C14 166.46(19)
N3 C12 C13 C14 -4.5(2)
C12 C13 C14 C15 3.3(2)
C12 N3 C15 C16 -178.01(18)
Ni1 N3 C15 C16 -7.2(3)
C12 N3 C15 C14 -1.7(2)
Ni1 N3 C15 C14 169.07(13)
C13 C14 C15 N3 -1.1(2)
C13 C14 C15 C16 175.32(18)
N3 C15 C16 C17 13.5(3)
C14 C15 C16 C17 -162.37(18)
N3 C15 C16 C34 -171.83(17)
C14 C15 C16 C34 12.3(3)
C15 C16 C17 N4 -1.2(3)
C34 C16 C17 N4 -175.87(17)
C15 C16 C17 C18 169.23(18)
C34 C16 C17 C18 -5.4(3)
C20 N4 C17 C16 166.99(18)
Ni1 N4 C17 C16 -16.9(3)
C20 N4 C17 C18 -4.6(2)
Ni1 N4 C17 C18 171.52(13)
C16 C17 C18 C19 -167.14(19)
N4 C17 C18 C19 4.5(2)
C17 C18 C19 C20 -2.4(2)
C17 N4 C20 C21 -177.86(19)
Ni1 N4 C20 C21 6.0(3)
C17 N4 C20 C19 3.1(2)
Ni1 N4 C20 C19 -173.07(13)
C18 C19 C20 N4 -0.4(2)
C18 C19 C20 C21 -179.47(19)
N4 C20 C21 C22 -14.1(3)
C19 C20 C21 C22 164.86(19)
N4 C20 C21 C40 169.06(18)
C19 C20 C21 C40 -12.0(3)
C25 N5 C22 C21 -167.77(18)
Ni1 N5 C22 C21 16.3(3)
C25 N5 C22 C23 3.7(2)
Ni1 N5 C22 C23 -172.25(13)
C20 C21 C22 N5 2.6(3)
C40 C21 C22 N5 179.33(18)
C20 C21 C22 C23 -167.67(19)
C40 C21 C22 C23 9.0(3)
N5 C22 C23 C24 -3.8(2)
C21 C22 C23 C24 167.7(2)
C22 C23 C24 C25 2.2(2)
C22 N5 C25 C26 177.65(18)
Ni1 N5 C25 C26 -6.4(3)
C22 N5 C25 C24 -2.3(2)
Ni1 N5 C25 C24 173.60(13)
C23 C24 C25 C26 -179.91(19)
C23 C24 C25 N5 0.1(2)
N5 C25 C26 C27 12.1(3)
C24 C25 C26 C27 -167.99(18)
N5 C25 C26 C46 -173.02(17)
C24 C25 C26 C46 6.9(3)
C25 C26 C27 N2 3.0(3)
C46 C26 C27 N2 -171.79(17)
C25 C26 C27 C8 171.74(18)
C46 C26 C27 C8 -3.0(3)
C10 N2 C27 C26 164.92(17)
Ni1 N2 C27 C26 -22.9(3)
C10 N2 C27 C8 -5.6(2)
Ni1 N2 C27 C8 166.59(12)
C7 C8 C27 C26 -165.78(18)
C9 C8 C27 C26 21.3(4)
C7 C8 C27 N2 4.4(2)
C9 C8 C27 N2 -168.5(2)
C12 C11 C28 C29 115.6(2)
C10 C11 C28 C29 -64.8(3)
C12 C11 C28 C33 -62.7(3)
C10 C11 C28 C33 116.9(2)
C33 C28 C29 C30 2.4(3)
C11 C28 C29 C30 -175.9(2)
C28 C29 C30 C31 0.0(4)
C29 C30 C31 C32 -2.2(4)
C30 C31 C32 C33 1.9(4)
C29 C28 C33 C32 -2.6(3)
C11 C28 C33 C32 175.62(19)
C31 C32 C33 C28 0.5(3)
C17 C16 C34 C39 61.9(2)
C15 C16 C34 C39 -112.9(2)
C17 C16 C34 C35 -117.7(2)
C15 C16 C34 C35 67.6(2)
C39 C34 C35 C36 -2.0(3)
C16 C34 C35 C36 177.59(17)
C34 C35 C36 C37 0.5(3)
C35 C36 C37 C38 1.4(3)
C36 C37 C38 C39 -1.8(3)
C35 C34 C39 C38 1.6(3)
C16 C34 C39 C38 -177.97(18)
C37 C38 C39 C34 0.3(3)
C20 C21 C40 C45 107.8(2)
C22 C21 C40 C45 -69.1(3)
C20 C21 C40 C41 -65.4(3)
C22 C21 C40 C41 117.8(2)
C45 C40 C41 C42 -1.6(3)
C21 C40 C41 C42 171.7(2)
C40 C41 C42 C43 0.6(3)
C41 C42 C43 C44 0.7(3)
C42 C43 C44 C45 -1.0(3)
C41 C40 C45 C44 1.4(3)
C21 C40 C45 C44 -171.72(18)
C43 C44 C45 C40 -0.1(3)
C25 C26 C46 C51 81.7(3)
C27 C26 C46 C51 -103.4(2)
C25 C26 C46 C47 -95.3(2)
C27 C26 C46 C47 79.7(2)
C51 C46 C47 C48 0.3(3)
C26 C46 C47 C48 177.34(18)
C46 C47 C48 C49 0.8(3)
C47 C48 C49 C50 -1.1(4)
C48 C49 C50 C51 0.3(4)
C47 C46 C51 C50 -1.1(4)
C26 C46 C51 C50 -178.1(2)
C49 C50 C51 C46 0.8(5)
